data_7017393
loop_
_publ_author_name
'Li, Feng'
'Clegg, Jack K.'
'D'Alessandro, Deanna M'
'Goux-Capes, Laurence'
'Sciortino, Natasha F.'
'Keene, Tony D.'
'Kepert, Cameron J.'

_publ_section_title
;
 Self-assembled Co(ii) molecular squares incorporating the bridging ligand
 4,7-phenanthrolino-5,6:5',6'-pyrazine.
;
_journal_issue 45
_journal_name_full 'Dalton transactions (Cambridge, England : 2003)'
_journal_page_first 12388
_journal_page_last 12393
_journal_paper_doi 10.1039/c1dt11254f
_journal_volume 40
_journal_year 2011
_chemical_formula_moiety
;
C63 H34 Co4 N23 O1 Se7, (Cl O4), 5(H2 O), 4(C2 H3 N)
;
_chemical_formula_sum 'C71 H56 Cl Co4 N27 O10 Se7'
_chemical_formula_weight 2271.32
_chemical_name_systematic
;
?
;
_space_group_IT_number 14
_symmetry_cell_setting monoclinic
_symmetry_Int_Tables_number 14
_symmetry_space_group_name_Hall '-P 2yn'
_symmetry_space_group_name_H-M 'P 1 21/n 1'
_atom_sites_solution_hydrogens geom
_atom_sites_solution_primary direct
_atom_sites_solution_secondary difmap
_audit_creation_method SHELXL-97
_cell_angle_alpha 90.00
_cell_angle_beta 90.479(2)
_cell_angle_gamma 90.00
_cell_formula_units_Z 4
_cell_length_a 17.5332(8)
_cell_length_b 25.5771(12)
_cell_length_c 18.5360(9)
_cell_measurement_reflns_used 14431
_cell_measurement_temperature 100(2)
_cell_measurement_theta_max 27.7
_cell_measurement_theta_min 2.62
_cell_volume 8312.1(7)
_computing_cell_refinement 'SAINT (Bruker-Nonius, 2003)'
_computing_data_collection 'APEX (Bruker-Nonius, 2003)'
_computing_data_reduction 'SAINT (Bruker-Nonius, 2003), XPREP (Bruker-Nonius, 2003)'
_computing_molecular_graphics
;ORTEP-3 (Farrugia, 1997)
WINGX-32 (Farrugia, 1999)
;
_computing_publication_material 'enCIFer 1.1 (CCDC, 2005)'
_computing_structure_refinement 'SHELXL-97 (Sheldrick, 1997)'
_computing_structure_solution 'SIR97 (Altomare, et. al. 1999)'
_diffrn_ambient_temperature 100(2)
_diffrn_measured_fraction_theta_full 0.992
_diffrn_measured_fraction_theta_max 0.976
_diffrn_measurement_device_type APEXII-FR591
_diffrn_measurement_method \w+\f
_diffrn_radiation_monochromator graphite
_diffrn_radiation_source 'rotating anode'
_diffrn_radiation_type MoK\a
_diffrn_radiation_wavelength 0.71073
_diffrn_reflns_av_R_equivalents 0.0393
_diffrn_reflns_av_sigmaI/netI 0.0587
_diffrn_reflns_limit_h_max 23
_diffrn_reflns_limit_h_min -19
_diffrn_reflns_limit_k_max 33
_diffrn_reflns_limit_k_min -21
_diffrn_reflns_limit_l_max 24
_diffrn_reflns_limit_l_min -24
_diffrn_reflns_number 60891
_diffrn_reflns_theta_full 25.00
_diffrn_reflns_theta_max 27.92
_diffrn_reflns_theta_min 2.71
_diffrn_standards_decay_% 0
_diffrn_standards_interval_count 0
_diffrn_standards_interval_time 0
_diffrn_standards_number 0
_exptl_absorpt_coefficient_mu 3.955
_exptl_absorpt_correction_T_max 0.7456
_exptl_absorpt_correction_T_min 0.5629
_exptl_absorpt_correction_type multi-scan
_exptl_absorpt_process_details 'SADABS (Sheldrick, 2007)'
_exptl_crystal_colour red
_exptl_crystal_density_diffrn 1.815
_exptl_crystal_density_method 'not measured'
_exptl_crystal_description needle
_exptl_crystal_F_000 4456
_exptl_crystal_size_max 0.394
_exptl_crystal_size_mid 0.108
_exptl_crystal_size_min 0.097
_refine_diff_density_max 3.136
_refine_diff_density_min -4.572
_refine_diff_density_rms 0.165
_refine_ls_extinction_method none
_refine_ls_goodness_of_fit_ref 1.047
_refine_ls_hydrogen_treatment constr
_refine_ls_matrix_type full
_refine_ls_number_parameters 1088
_refine_ls_number_reflns 19428
_refine_ls_number_restraints 3
_refine_ls_restrained_S_all 1.047
_refine_ls_R_factor_all 0.0947
_refine_ls_R_factor_gt 0.0594
_refine_ls_shift/su_max 0.001
_refine_ls_shift/su_mean 0.000
_refine_ls_structure_factor_coef Fsqd
_refine_ls_weighting_details 'calc w=1/[\s^2^(Fo^2^)+(0.0870P)^2^+35.6183P] where P=(Fo^2^+2Fc^2^)/3'
_refine_ls_weighting_scheme calc
_refine_ls_wR_factor_gt 0.1544
_refine_ls_wR_factor_ref 0.1734
_reflns_number_gt 13433
_reflns_number_total 19428
_reflns_threshold_expression >2sigma(I)
_cod_data_source_file c1dt11254f.txt
_cod_data_source_block fl95
_cod_depositor_comments
;
The following automatic conversions were performed:
data name '_symmetry_inl_tables_number' replaced with
'_symmetry_Int_Tables_number' as specified in the replacement file
'/home/antanas/src/cod-tools/trunk/data/replacement-values/replacement_tags.lst'.

Automatic conversion script
Id: cif_correct_tags 4998 2017-03-02 13:24:31Z antanas 
;
_cod_original_cell_volume 8312.2(7)
_cod_original_sg_symbol_H-M P21/n
_cod_database_code 7017393

loop_
_symmetry_equiv_pos_as_xyz
'x, y, z'
'-x+1/2, y+1/2, -z+1/2'
'-x, -y, -z'
'x-1/2, -y-1/2, z-1/2'

loop_
_atom_site_label
_atom_site_type_symbol
_atom_site_fract_x
_atom_site_fract_y
_atom_site_fract_z
_atom_site_U_iso_or_equiv
_atom_site_adp_type
_atom_site_occupancy
_atom_site_symmetry_multiplicity
_atom_site_calc_flag
_atom_site_refinement_flags
_atom_site_disorder_assembly
_atom_site_disorder_group
C1 C 0.4700(6) 0.0626(3) 0.5329(5) 0.052(2) Uani 1 1 d . . .
C2 C 0.3328(5) -0.1267(4) 0.1565(5) 0.057(2) Uani 1 1 d . . .
H2A H 0.3795 -0.1477 0.1539 0.085 Uiso 1 1 calc R . .
H2B H 0.3203 -0.1129 0.1086 0.085 Uiso 1 1 calc R . .
H2C H 0.2908 -0.1487 0.1734 0.085 Uiso 1 1 calc R . .
C5 C 0.3439(6) -0.0857(4) 0.2040(6) 0.071(3) Uani 1 1 d . . .
C6 C 0.6202(5) 0.0810(3) 0.3585(5) 0.0192(17) Uani 0.65 1 d P A 1
C6A C 0.6515(9) 0.0845(6) 0.3231(9) 0.0192(17) Uani 0.25 1 d P . 2
C6B C 0.6515(9) 0.0845(6) 0.3231(9) 0.0192(17) Uani 0.10 1 d P A 3
C7 C 0.1380(4) -0.0875(3) 0.2515(4) 0.0448(19) Uani 1 1 d . . .
H7A H 0.0833 -0.0943 0.2571 0.067 Uiso 1 1 calc R . .
H7B H 0.1659 -0.1016 0.2932 0.067 Uiso 1 1 calc R . .
H7C H 0.1560 -0.1044 0.2074 0.067 Uiso 1 1 calc R . .
C8 C 0.0783(3) 0.0754(2) 0.1021(3) 0.0171(11) Uani 1 1 d . . .
H8 H 0.0654 0.0435 0.1254 0.021 Uiso 1 1 calc R . .
C9 C -0.1527(3) 0.0845(2) 0.0393(3) 0.0188(11) Uani 1 1 d . . .
C10 C 0.0784(3) 0.0950(2) 0.3669(3) 0.0148(10) Uani 1 1 d . . .
C11 C 0.1511(4) -0.0304(4) 0.2467(4) 0.0436(18) Uani 1 1 d . . .
C12 C 0.4965(8) 0.0369(4) 0.6014(6) 0.088(4) Uani 1 1 d . . .
H12A H 0.5333 0.0596 0.6261 0.132 Uiso 1 1 calc R . .
H12B H 0.5209 0.0034 0.5901 0.132 Uiso 1 1 calc R . .
H12C H 0.4528 0.0307 0.6328 0.132 Uiso 1 1 calc R . .
C13 C 0.0231(3) 0.2527(2) 0.0437(3) 0.0190(11) Uani 1 1 d . . .
C14 C 0.4396(3) 0.0000(2) 0.0827(3) 0.0158(11) Uani 1 1 d . . .
C15 C 0.7173(10) 0.0931(5) 0.6022(8) 0.120(6) Uani 1 1 d . . .
C16 C -0.0189(3) 0.0502(2) 0.2939(3) 0.0177(11) Uani 1 1 d . . .
C17 C 0.6706(17) 0.1390(7) 0.6021(11) 0.265(18) Uani 1 1 d . . .
H17A H 0.6452 0.1427 0.5551 0.397 Uiso 1 1 calc R . .
H17B H 0.7025 0.1698 0.6114 0.397 Uiso 1 1 calc R . .
H17C H 0.6321 0.1360 0.6399 0.397 Uiso 1 1 calc R . .
C18 C 0.3673(3) 0.0670(2) 0.3220(3) 0.0199(11) Uani 1 1 d . . .
H18 H 0.3795 0.0352 0.2982 0.024 Uiso 1 1 calc R . .
C21 C 0.0073(3) 0.2074(2) 0.0835(3) 0.0154(11) Uani 1 1 d . . .
C22 C 0.3607(3) 0.0948(2) 0.0505(3) 0.0144(10) Uani 1 1 d . . .
C25 C 0.3092(3) 0.2019(2) 0.4304(3) 0.0148(10) Uani 1 1 d . . .
C27 C 0.4808(3) -0.0453(2) 0.1022(3) 0.0197(11) Uani 1 1 d . . .
H27 H 0.4770 -0.0762 0.0740 0.024 Uiso 1 1 calc R . .
C28 C 0.0279(3) 0.0958(2) 0.3091(3) 0.0153(10) Uani 1 1 d . . .
C29 C 0.1025(3) 0.0900(2) -0.1193(3) 0.0210(12) Uani 1 1 d . . .
C33 C 0.0544(3) 0.1610(2) 0.0750(3) 0.0129(10) Uani 1 1 d . . .
C34 C 0.3914(3) 0.1747(2) -0.1478(3) 0.0197(12) Uani 1 1 d . . .
C36 C 0.3366(3) 0.1812(2) 0.0744(3) 0.0196(12) Uani 1 1 d . . .
H36 H 0.3129 0.2135 0.0625 0.024 Uiso 1 1 calc R . .
C37 C 0.3891(3) 0.0027(2) 0.0191(3) 0.0152(11) Uani 1 1 d . . .
C38 C 0.2810(3) 0.0953(2) 0.6234(3) 0.0193(11) Uani 1 1 d . . .
C39 C 0.5220(4) 0.2866(2) 0.3079(3) 0.0268(13) Uani 1 1 d . . .
H39 H 0.5537 0.3159 0.2982 0.032 Uiso 1 1 calc R . .
C40 C 0.3501(3) 0.0497(2) 0.0049(3) 0.0139(10) Uani 1 1 d . . .
C41 C 0.0415(3) 0.0047(2) 0.3969(3) 0.0174(11) Uani 1 1 d . . .
C42 C 0.4084(3) 0.09217(19) 0.1105(3) 0.0128(10) Uani 1 1 d . . .
C44 C 0.2690(3) 0.2891(2) 0.5055(3) 0.0246(13) Uani 1 1 d . . .
H44 H 0.2538 0.3189 0.5322 0.030 Uiso 1 1 calc R . .
C47 C 0.1118(3) 0.1799(2) 0.3423(3) 0.0184(11) Uani 1 1 d . . .
H47 H 0.1402 0.2107 0.3529 0.022 Uiso 1 1 calc R . .
C49 C 0.2938(3) 0.0161(2) -0.0984(3) 0.0174(11) Uani 1 1 d . . .
H49 H 0.2612 0.0203 -0.1391 0.021 Uiso 1 1 calc R . .
C51 C 0.3843(3) 0.1779(2) 0.1361(3) 0.0180(11) Uani 1 1 d . . .
H51 H 0.3916 0.2082 0.1651 0.022 Uiso 1 1 calc R . .
C52 C 0.0611(3) 0.1796(2) 0.2830(3) 0.0185(11) Uani 1 1 d . . .
H52 H 0.0568 0.2101 0.2540 0.022 Uiso 1 1 calc R . .
C53 C -0.0674(3) -0.0344(2) 0.3244(3) 0.0220(12) Uani 1 1 d . . .
H53 H -0.0683 -0.0647 0.3540 0.026 Uiso 1 1 calc R . .
C54 C 0.4486(3) 0.0441(2) 0.1272(3) 0.0142(10) Uani 1 1 d . . .
C55 C 0.2098(3) 0.2467(2) -0.0981(3) 0.0200(12) Uani 1 1 d . . .
H55 H 0.2520 0.2449 -0.1299 0.024 Uiso 1 1 calc R . .
C56 C 0.0498(4) 0.1653(2) 0.5733(3) 0.0237(13) Uani 1 1 d . . .
C57 C -0.0930(3) 0.2456(2) 0.1430(3) 0.0208(12) Uani 1 1 d . . .
H57 H -0.1325 0.2439 0.1776 0.025 Uiso 1 1 calc R . .
C58 C 0.4637(3) 0.2901(2) 0.3576(3) 0.0219(12) Uani 1 1 d . . .
H58 H 0.4549 0.3220 0.3824 0.026 Uiso 1 1 calc R . .
C59 C 0.3527(3) 0.2469(2) 0.4210(3) 0.0178(11) Uani 1 1 d . . .
C60 C 0.3316(3) 0.2915(2) 0.4601(3) 0.0231(12) Uani 1 1 d . . .
H60 H 0.3598 0.3230 0.4556 0.028 Uiso 1 1 calc R . .
C61 C 0.1163(3) 0.1623(2) 0.0298(3) 0.0144(10) Uani 1 1 d . . .
C62 C -0.0142(3) 0.0061(2) 0.3380(3) 0.0170(11) Uani 1 1 d . . .
C63 C 0.1337(3) 0.2089(2) -0.0118(3) 0.0144(10) Uani 1 1 d . . .
C64 C 0.3050(3) 0.0682(2) 0.3690(3) 0.0191(11) Uani 1 1 d . . .
H64 H 0.2758 0.0373 0.3756 0.023 Uiso 1 1 calc R . .
C65 C -0.0820(3) 0.2926(2) 0.1055(3) 0.0258(13) Uani 1 1 d . . .
H65 H -0.1139 0.3219 0.1147 0.031 Uiso 1 1 calc R . .
C66 C -0.1149(3) 0.0145(2) 0.2240(3) 0.0220(12) Uani 1 1 d . . .
H66 H -0.1485 0.0164 0.1836 0.026 Uiso 1 1 calc R . .
C67 C 0.5328(3) 0.0019(2) 0.2031(3) 0.0185(11) Uani 1 1 d . . .
H67 H 0.5655 0.0022 0.2442 0.022 Uiso 1 1 calc R . .
C68 C 0.3287(3) 0.1539(2) 0.3928(3) 0.0138(10) Uani 1 1 d . . .
C69 C 0.4171(3) 0.2462(2) 0.3716(3) 0.0187(11) Uani 1 1 d . . .
C70 C 0.3776(3) -0.0388(2) -0.0298(3) 0.0184(11) Uani 1 1 d . . .
H70 H 0.4018 -0.0716 -0.0221 0.022 Uiso 1 1 calc R . .
C72 C 0.5266(3) -0.0441(2) 0.1628(3) 0.0205(12) Uani 1 1 d . . .
H72 H 0.5540 -0.0745 0.1772 0.025 Uiso 1 1 calc R . .
C73 C 0.5694(3) 0.1626(2) 0.0948(3) 0.0183(11) Uani 1 1 d . . .
C74 C 0.0863(3) 0.2535(2) -0.0063(3) 0.0194(11) Uani 1 1 d . . .
C75 C 0.1431(3) 0.0772(2) 0.0571(3) 0.0180(11) Uani 1 1 d . . .
H75 H 0.1734 0.0466 0.0518 0.022 Uiso 1 1 calc R . .
C76 C 0.5332(3) 0.2391(2) 0.2725(3) 0.0226(12) Uani 1 1 d . . .
H76 H 0.5722 0.2371 0.2374 0.027 Uiso 1 1 calc R . .
C78 C -0.1176(4) -0.0291(3) 0.2678(3) 0.0283(14) Uani 1 1 d . . .
H78 H -0.1544 -0.0555 0.2586 0.034 Uiso 1 1 calc R . .
C79 C 0.1658(3) 0.2922(2) -0.0970(4) 0.0272(14) Uani 1 1 d . . .
H79 H 0.1780 0.3206 -0.1278 0.033 Uiso 1 1 calc R . .
C80 C 0.1479(3) 0.0090(2) 0.5069(3) 0.0224(12) Uani 1 1 d . . .
H80 H 0.1848 0.0100 0.5447 0.027 Uiso 1 1 calc R . .
C82 C 0.4344(3) 0.2003(2) 0.3341(3) 0.0153(11) Uani 1 1 d . . .
C83 C 0.3900(3) 0.1533(2) 0.3459(3) 0.0149(11) Uani 1 1 d . . .
C84 C 0.0529(3) -0.0390(2) 0.4422(3) 0.0236(12) Uani 1 1 d . . .
H84 H 0.0242 -0.0701 0.4348 0.028 Uiso 1 1 calc R . .
C86 C 0.0869(3) 0.0489(2) 0.4109(3) 0.0168(11) Uani 1 1 d . . .
C88 C 0.2291(3) 0.2426(2) 0.5112(3) 0.0218(12) Uani 1 1 d . . .
H88 H 0.1865 0.2411 0.5424 0.026 Uiso 1 1 calc R . .
C89 C -0.0251(3) 0.2962(2) 0.0555(3) 0.0239(13) Uani 1 1 d . . .
H89 H -0.0180 0.3275 0.0289 0.029 Uiso 1 1 calc R . .
C91 C 0.3309(3) -0.0313(2) -0.0887(3) 0.0202(12) Uani 1 1 d . . .
H91 H 0.3240 -0.0586 -0.1229 0.024 Uiso 1 1 calc R . .
C95 C 0.1046(3) 0.2957(2) -0.0512(3) 0.0250(13) Uani 1 1 d . . .
H95 H 0.0748 0.3267 -0.0501 0.030 Uiso 1 1 calc R . .
C100 C 0.1054(3) -0.0364(2) 0.4966(3) 0.0254(13) Uani 1 1 d . . .
H100 H 0.1130 -0.0655 0.5276 0.030 Uiso 1 1 calc R . .
N1 N 0.1620(4) 0.0140(3) 0.2421(4) 0.0554(18) Uani 1 1 d . . .
N2 N 0.1626(2) 0.12017(17) 0.0222(2) 0.0142(9) Uani 1 1 d . . .
N3 N 0.4189(2) 0.13397(17) 0.1545(2) 0.0144(9) Uani 1 1 d . . .
N4 N 0.2858(3) 0.11127(17) 0.4043(2) 0.0157(9) Uani 1 1 d . C .
N5 N 0.7562(7) 0.0554(4) 0.6072(6) 0.099(3) Uani 1 1 d . . .
N6 N 0.1037(3) 0.15273(19) 0.5429(3) 0.0236(11) Uani 1 1 d . C .
N7 N 0.1945(2) 0.20610(18) -0.0563(2) 0.0157(9) Uani 1 1 d . . .
N8 N 0.3539(7) -0.0522(4) 0.2453(8) 0.128(5) Uani 1 1 d . . .
N9 N 0.4560(4) 0.0842(2) 0.4831(3) 0.0406(15) Uani 1 1 d . . .
N11 N 0.4918(3) 0.19631(18) 0.2853(3) 0.0181(10) Uani 1 1 d . . .
N12 N 0.1207(3) 0.13777(18) 0.3840(3) 0.0192(10) Uani 1 1 d . C .
N17 N 0.3024(2) 0.05591(18) -0.0526(2) 0.0166(9) Uani 1 1 d . . .
N19 N 0.0352(2) 0.11742(17) 0.1125(2) 0.0159(9) Uani 1 1 d . . .
N20 N 0.1387(3) 0.05119(18) 0.4655(2) 0.0175(9) Uani 1 1 d . C .
N23 N 0.2482(3) 0.19975(18) 0.4746(2) 0.0175(9) Uani 1 1 d . C .
N24 N 0.3242(2) 0.13968(17) 0.0325(2) 0.0152(9) Uani 1 1 d . . .
N26 N -0.0666(2) 0.05436(18) 0.2363(2) 0.0181(10) Uani 1 1 d . . .
N30 N 0.4949(2) 0.04527(17) 0.1864(2) 0.0148(9) Uani 1 1 d . . .
N32 N -0.1310(3) 0.1009(2) 0.0950(3) 0.0226(10) Uani 1 1 d . . .
N35 N 0.2557(3) 0.09981(19) 0.5661(3) 0.0220(10) Uani 1 1 d . C .
N43 N 0.3347(3) 0.15837(19) -0.1250(3) 0.0227(10) Uani 1 1 d . . .
N45 N 0.5794(3) 0.14931(19) 0.1552(3) 0.0228(11) Uani 1 1 d . . .
N48 N 0.0195(2) 0.13824(17) 0.2664(2) 0.0160(9) Uani 1 1 d . . .
N50 N 0.1648(3) 0.10376(19) -0.1298(3) 0.0218(10) Uani 1 1 d . . .
N71 N -0.0504(2) 0.20333(18) 0.1321(2) 0.0161(9) Uani 1 1 d . . .
N77 N 0.4095(3) 0.10897(18) 0.3100(2) 0.0170(9) Uani 1 1 d . . .
N85 N 0.5846(3) 0.0960(2) 0.3090(3) 0.0289(12) Uani 1 1 d . . .
O8 O -0.1088(5) 0.2146(3) 0.4532(5) 0.099(3) Uani 1 1 d . . .
O2 O -0.2766(3) 0.2018(2) 0.2020(3) 0.0533(15) Uani 1 1 d . . .
O3 O 0.1864(4) 0.1938(2) 0.7059(4) 0.0654(18) Uani 1 1 d . . .
O4 O -0.1570(4) 0.1271(3) 0.3813(3) 0.0661(18) Uani 1 1 d . . .
O5 O -0.2536(4) 0.3993(3) 0.6959(4) 0.076(2) Uani 1 1 d . . .
O1 O -0.1493(2) 0.15425(18) 0.2441(2) 0.0276(10) Uani 1 1 d . . .
O9 O -0.2418(3) 0.2942(3) 0.7575(4) 0.0695(11) Uani 1 1 d . B 1
O10 O -0.3136(5) 0.2768(4) 0.6568(6) 0.0695(11) Uani 0.75 1 d P B 1
O6 O -0.3233(5) 0.2234(4) 0.7572(5) 0.0695(11) Uani 0.75 1 d P B 1
O7 O -0.2084(5) 0.2192(4) 0.6936(6) 0.0695(11) Uani 0.75 1 d P B 1
O9A O -0.2127(12) 0.2281(11) 0.7468(15) 0.0695(11) Uani 0.25 1 d PD B 2
O10A O -0.2833(13) 0.2680(12) 0.6413(15) 0.0695(11) Uani 0.25 1 d PD B 2
O7A O -0.3546(13) 0.2176(12) 0.7341(14) 0.0695(11) Uani 0.25 1 d PD B 2
Co1 Co -0.06397(4) 0.12712(3) 0.17922(4) 0.01546(16) Uani 1 1 d . . .
Co2 Co 0.19288(4) 0.12525(3) 0.47930(4) 0.01601(16) Uani 1 1 d . . .
Co3 Co 0.50428(4) 0.12066(3) 0.23692(4) 0.01518(16) Uani 1 1 d . A .
Co4 Co 0.24990(4) 0.13138(3) -0.06017(4) 0.01435(15) Uani 1 1 d . . .
Se1 Se 0.54794(3) 0.18049(2) 0.00394(3) 0.02273(14) Uani 1 1 d . . .
Se3 Se 0.00735(3) 0.06965(2) -0.09825(3) 0.02412(14) Uani 1 1 d . . .
Se4 Se -0.18649(3) 0.06173(2) -0.04637(3) 0.02137(13) Uani 1 1 d . . .
Se7 Se -0.03902(5) 0.18317(3) 0.61838(5) 0.02615(18) Uani 0.80 1 d P C 1
Se7A Se -0.0076(2) 0.17890(14) 0.6429(2) 0.02615(18) Uani 0.20 1 d P C 2
Se8 Se 0.47820(4) 0.20002(3) -0.18301(4) 0.03854(19) Uani 1 1 d . . .
Se10 Se 0.31712(4) 0.09276(3) 0.71407(4) 0.0407(2) Uani 1 1 d . . .
Se11 Se 0.67884(5) 0.05893(4) 0.43176(5) 0.0276(2) Uani 0.65 1 d P A 1
Se12 Se 0.74963(15) 0.07007(10) 0.35507(15) 0.0276(2) Uani 0.25 1 d P . 2
Se13 Se 0.7402(4) 0.0530(3) 0.3258(4) 0.0276(2) Uani 0.10 1 d P A 3
Cl1 Cl -0.27345(11) 0.25103(8) 0.71216(11) 0.0470(5) Uani 1 1 d . . .

loop_
_atom_site_aniso_label
_atom_site_aniso_U_11
_atom_site_aniso_U_22
_atom_site_aniso_U_33
_atom_site_aniso_U_23
_atom_site_aniso_U_13
_atom_site_aniso_U_12
C1 0.081(6) 0.028(4) 0.048(5) 0.001(4) 0.010(5) 0.011(4)
C2 0.045(5) 0.068(6) 0.058(6) 0.002(5) -0.012(4) 0.008(4)
C5 0.070(6) 0.055(6) 0.088(8) 0.003(6) 0.044(6) 0.003(5)
C6 0.020(4) 0.015(4) 0.022(5) -0.010(4) -0.003(3) -0.004(3)
C6A 0.020(4) 0.015(4) 0.022(5) -0.010(4) -0.003(3) -0.004(3)
C6B 0.020(4) 0.015(4) 0.022(5) -0.010(4) -0.003(3) -0.004(3)
C7 0.038(4) 0.061(5) 0.036(4) 0.009(4) -0.007(3) -0.008(4)
C8 0.014(2) 0.014(3) 0.023(3) 0.004(2) -0.002(2) 0.000(2)
C9 0.015(3) 0.020(3) 0.021(3) 0.005(2) -0.001(2) 0.000(2)
C10 0.016(2) 0.011(3) 0.017(3) 0.001(2) -0.002(2) -0.002(2)
C11 0.036(4) 0.054(5) 0.041(4) 0.003(4) 0.001(3) -0.001(4)
C12 0.151(12) 0.057(6) 0.057(6) 0.000(5) -0.002(7) 0.008(7)
C13 0.016(3) 0.018(3) 0.023(3) -0.002(2) -0.006(2) 0.005(2)
C14 0.013(2) 0.015(3) 0.020(3) -0.005(2) -0.003(2) -0.002(2)
C15 0.172(15) 0.068(8) 0.118(12) -0.018(8) -0.047(11) 0.057(9)
C16 0.013(2) 0.022(3) 0.019(3) 0.000(2) 0.000(2) -0.001(2)
C17 0.48(4) 0.134(16) 0.175(19) -0.085(14) -0.20(2) 0.19(2)
C18 0.025(3) 0.014(3) 0.021(3) -0.006(2) 0.000(2) -0.002(2)
C21 0.013(2) 0.017(3) 0.016(3) -0.004(2) -0.006(2) 0.003(2)
C22 0.013(2) 0.010(2) 0.020(3) -0.001(2) -0.001(2) -0.0014(19)
C25 0.015(2) 0.016(3) 0.013(2) -0.002(2) -0.006(2) 0.002(2)
C27 0.023(3) 0.012(3) 0.024(3) -0.003(2) -0.002(2) 0.001(2)
C28 0.013(2) 0.017(3) 0.016(3) -0.003(2) 0.000(2) -0.003(2)
C29 0.021(3) 0.022(3) 0.020(3) 0.001(2) -0.008(2) 0.003(2)
C33 0.014(2) 0.011(2) 0.014(2) -0.001(2) -0.007(2) 0.0003(19)
C34 0.026(3) 0.014(3) 0.020(3) 0.000(2) -0.005(2) -0.003(2)
C36 0.017(3) 0.015(3) 0.027(3) -0.002(2) -0.005(2) 0.002(2)
C37 0.012(2) 0.016(3) 0.017(3) -0.003(2) 0.000(2) -0.002(2)
C38 0.015(2) 0.022(3) 0.020(3) 0.000(2) -0.003(2) -0.007(2)
C39 0.029(3) 0.019(3) 0.033(3) -0.007(3) 0.001(3) -0.008(2)
C40 0.011(2) 0.016(3) 0.014(2) -0.004(2) -0.0012(19) -0.0017(19)
C41 0.017(3) 0.017(3) 0.018(3) 0.001(2) -0.002(2) -0.001(2)
C42 0.011(2) 0.010(2) 0.017(3) -0.002(2) -0.001(2) 0.0005(18)
C44 0.025(3) 0.018(3) 0.031(3) -0.008(2) -0.003(3) 0.003(2)
C47 0.018(3) 0.015(3) 0.022(3) 0.002(2) -0.003(2) 0.000(2)
C49 0.012(2) 0.023(3) 0.017(3) -0.008(2) -0.002(2) -0.006(2)
C51 0.017(3) 0.014(3) 0.023(3) -0.004(2) -0.004(2) 0.001(2)
C52 0.019(3) 0.013(3) 0.023(3) 0.000(2) -0.004(2) 0.000(2)
C53 0.029(3) 0.017(3) 0.020(3) 0.001(2) 0.001(2) -0.007(2)
C54 0.014(2) 0.015(3) 0.014(2) 0.000(2) -0.003(2) 0.000(2)
C55 0.019(3) 0.020(3) 0.020(3) 0.007(2) -0.004(2) 0.002(2)
C56 0.032(3) 0.015(3) 0.024(3) 0.001(2) 0.003(3) -0.006(2)
C57 0.020(3) 0.023(3) 0.020(3) -0.001(2) 0.000(2) 0.008(2)
C58 0.026(3) 0.013(3) 0.026(3) -0.007(2) -0.001(2) -0.002(2)
C59 0.019(3) 0.016(3) 0.018(3) -0.006(2) -0.002(2) 0.001(2)
C60 0.025(3) 0.013(3) 0.031(3) -0.007(2) -0.001(3) 0.001(2)
C61 0.016(2) 0.010(2) 0.017(3) -0.001(2) -0.006(2) 0.000(2)
C62 0.019(3) 0.016(3) 0.015(3) 0.000(2) 0.000(2) -0.003(2)
C63 0.014(2) 0.012(3) 0.017(3) 0.001(2) -0.006(2) -0.001(2)
C64 0.025(3) 0.013(3) 0.020(3) -0.002(2) -0.004(2) 0.000(2)
C65 0.023(3) 0.023(3) 0.031(3) -0.005(3) -0.004(3) 0.011(2)
C66 0.021(3) 0.029(3) 0.016(3) -0.004(2) -0.005(2) -0.007(2)
C67 0.019(3) 0.014(3) 0.022(3) 0.002(2) -0.004(2) 0.002(2)
C68 0.014(2) 0.014(3) 0.013(2) -0.002(2) -0.010(2) 0.004(2)
C69 0.021(3) 0.015(3) 0.020(3) -0.004(2) -0.004(2) 0.002(2)
C70 0.019(3) 0.013(3) 0.023(3) -0.005(2) -0.002(2) 0.002(2)
C72 0.021(3) 0.016(3) 0.024(3) 0.000(2) -0.006(2) 0.003(2)
C73 0.014(2) 0.015(3) 0.026(3) -0.006(2) -0.003(2) 0.000(2)
C74 0.017(3) 0.018(3) 0.023(3) 0.002(2) -0.003(2) 0.003(2)
C75 0.016(3) 0.016(3) 0.022(3) 0.001(2) -0.001(2) 0.004(2)
C76 0.017(3) 0.021(3) 0.030(3) -0.009(2) 0.002(2) -0.005(2)
C78 0.030(3) 0.030(3) 0.025(3) -0.008(3) 0.000(3) -0.016(3)
C79 0.025(3) 0.020(3) 0.036(4) 0.013(3) -0.003(3) -0.004(2)
C80 0.024(3) 0.023(3) 0.019(3) 0.004(2) -0.005(2) 0.003(2)
C82 0.017(2) 0.013(3) 0.015(3) -0.005(2) -0.008(2) -0.001(2)
C83 0.019(3) 0.013(3) 0.013(2) -0.005(2) -0.008(2) 0.003(2)
C84 0.028(3) 0.018(3) 0.025(3) 0.005(2) -0.001(2) -0.001(2)
C86 0.017(3) 0.017(3) 0.016(3) 0.002(2) 0.000(2) 0.001(2)
C88 0.021(3) 0.021(3) 0.024(3) -0.005(2) -0.001(2) 0.004(2)
C89 0.027(3) 0.018(3) 0.027(3) 0.001(2) -0.001(3) 0.008(2)
C91 0.016(3) 0.019(3) 0.025(3) -0.011(2) 0.000(2) -0.002(2)
C95 0.027(3) 0.017(3) 0.031(3) 0.004(2) -0.002(3) 0.004(2)
C100 0.030(3) 0.019(3) 0.027(3) 0.010(2) -0.003(3) 0.002(2)
N1 0.057(4) 0.049(5) 0.059(5) 0.006(4) 0.000(4) 0.001(4)
N2 0.015(2) 0.011(2) 0.016(2) 0.0013(17) 0.0001(17) 0.0018(17)
N3 0.012(2) 0.015(2) 0.017(2) -0.0041(18) -0.0011(17) 0.0006(17)
N4 0.020(2) 0.013(2) 0.014(2) -0.0025(18) -0.0061(18) 0.0004(18)
N5 0.121(9) 0.083(7) 0.094(8) -0.009(6) 0.040(7) -0.021(7)
N6 0.022(2) 0.019(3) 0.031(3) -0.002(2) -0.003(2) -0.001(2)
N7 0.012(2) 0.018(2) 0.017(2) 0.0025(18) -0.0051(17) 0.0003(17)
N8 0.128(9) 0.071(7) 0.186(13) -0.063(8) 0.098(9) -0.031(6)
N9 0.050(4) 0.031(3) 0.040(4) -0.001(3) -0.011(3) 0.003(3)
N11 0.016(2) 0.016(2) 0.022(2) -0.0050(19) -0.0034(19) 0.0000(18)
N12 0.019(2) 0.018(2) 0.021(2) -0.0004(19) -0.0035(19) -0.0018(19)
N17 0.0094(19) 0.020(2) 0.020(2) -0.0039(19) -0.0003(18) 0.0009(17)
N19 0.017(2) 0.014(2) 0.017(2) -0.0003(18) -0.0035(18) 0.0023(17)
N20 0.019(2) 0.017(2) 0.017(2) 0.0029(18) -0.0050(18) -0.0009(18)
N23 0.019(2) 0.015(2) 0.018(2) -0.0008(18) -0.0062(19) 0.0033(18)
N24 0.014(2) 0.014(2) 0.017(2) -0.0005(18) -0.0025(18) 0.0010(17)
N26 0.014(2) 0.024(3) 0.016(2) -0.0015(19) 0.0005(18) -0.0020(18)
N30 0.014(2) 0.016(2) 0.015(2) -0.0019(18) -0.0028(17) -0.0009(17)
N32 0.020(2) 0.027(3) 0.021(3) 0.000(2) -0.004(2) -0.001(2)
N35 0.022(2) 0.019(3) 0.025(3) 0.001(2) -0.006(2) 0.003(2)
N43 0.021(2) 0.024(3) 0.024(3) -0.002(2) 0.001(2) -0.002(2)
N45 0.018(2) 0.022(3) 0.029(3) -0.008(2) -0.002(2) -0.0004(19)
N48 0.016(2) 0.014(2) 0.018(2) -0.0013(18) -0.0026(18) 0.0027(17)
N50 0.020(2) 0.024(3) 0.021(2) -0.006(2) -0.008(2) 0.003(2)
N71 0.014(2) 0.019(2) 0.015(2) -0.0014(18) -0.0032(18) 0.0054(18)
N77 0.020(2) 0.014(2) 0.017(2) -0.0024(18) -0.0045(19) 0.0001(18)
N85 0.037(3) 0.024(3) 0.026(3) -0.006(2) -0.014(2) 0.006(2)
O8 0.100(6) 0.092(6) 0.104(6) 0.032(5) -0.044(5) -0.022(5)
O2 0.020(2) 0.053(4) 0.086(4) 0.000(3) -0.013(3) 0.000(2)
O3 0.053(4) 0.052(4) 0.091(5) -0.010(3) 0.009(3) -0.004(3)
O4 0.073(4) 0.074(5) 0.051(4) 0.017(3) 0.002(3) 0.019(3)
O5 0.072(5) 0.059(4) 0.097(6) 0.011(4) -0.036(4) -0.007(3)
O1 0.019(2) 0.040(3) 0.023(2) 0.0019(19) 0.0059(17) 0.0089(18)
O9 0.045(2) 0.080(3) 0.084(3) -0.001(2) 0.007(2) -0.004(2)
O10 0.045(2) 0.080(3) 0.084(3) -0.001(2) 0.007(2) -0.004(2)
O6 0.045(2) 0.080(3) 0.084(3) -0.001(2) 0.007(2) -0.004(2)
O7 0.045(2) 0.080(3) 0.084(3) -0.001(2) 0.007(2) -0.004(2)
O9A 0.045(2) 0.080(3) 0.084(3) -0.001(2) 0.007(2) -0.004(2)
O10A 0.045(2) 0.080(3) 0.084(3) -0.001(2) 0.007(2) -0.004(2)
O7A 0.045(2) 0.080(3) 0.084(3) -0.001(2) 0.007(2) -0.004(2)
Co1 0.0125(3) 0.0193(4) 0.0146(4) 0.0002(3) -0.0017(3) 0.0014(3)
Co2 0.0164(3) 0.0162(4) 0.0153(4) -0.0001(3) -0.0049(3) 0.0001(3)
Co3 0.0146(3) 0.0138(4) 0.0171(4) -0.0041(3) -0.0045(3) 0.0014(3)
Co4 0.0116(3) 0.0161(4) 0.0153(4) 0.0000(3) -0.0023(3) 0.0009(3)
Se1 0.0246(3) 0.0195(3) 0.0240(3) -0.0007(2) 0.0006(2) -0.0016(2)
Se3 0.0189(3) 0.0207(3) 0.0327(3) 0.0000(2) -0.0039(2) -0.0024(2)
Se4 0.0258(3) 0.0175(3) 0.0207(3) -0.0005(2) -0.0043(2) -0.0027(2)
Se7 0.0249(4) 0.0218(4) 0.0319(5) -0.0018(3) 0.0103(3) 0.0010(3)
Se7A 0.0249(4) 0.0218(4) 0.0319(5) -0.0018(3) 0.0103(3) 0.0010(3)
Se8 0.0289(3) 0.0511(5) 0.0356(4) 0.0179(3) -0.0010(3) -0.0180(3)
Se10 0.0370(4) 0.0628(5) 0.0220(3) 0.0118(3) -0.0145(3) -0.0203(3)
Se11 0.0287(4) 0.0231(5) 0.0309(5) 0.0028(4) -0.0190(4) 0.0021(4)
Se12 0.0287(4) 0.0231(5) 0.0309(5) 0.0028(4) -0.0190(4) 0.0021(4)
Se13 0.0287(4) 0.0231(5) 0.0309(5) 0.0028(4) -0.0190(4) 0.0021(4)
Cl1 0.0467(10) 0.0374(10) 0.0574(12) 0.0041(9) 0.0191(9) 0.0056(8)

loop_
_atom_type_symbol
_atom_type_description
_atom_type_scat_dispersion_real
_atom_type_scat_dispersion_imag
_atom_type_scat_source
C C 0.0033 0.0016 'International Tables Vol C Tables 4.2.6.8 and 6.1.1.4'
H H 0.0000 0.0000 'International Tables Vol C Tables 4.2.6.8 and 6.1.1.4'
N N 0.0061 0.0033 'International Tables Vol C Tables 4.2.6.8 and 6.1.1.4'
O O 0.0106 0.0060 'International Tables Vol C Tables 4.2.6.8 and 6.1.1.4'
Co Co 0.3494 0.9721 'International Tables Vol C Tables 4.2.6.8 and 6.1.1.4'
Se Se -0.0929 2.2259 'International Tables Vol C Tables 4.2.6.8 and 6.1.1.4'
Cl Cl 0.1484 0.1585 'International Tables Vol C Tables 4.2.6.8 and 6.1.1.4'

loop_
_geom_angle_atom_site_label_1
_geom_angle_atom_site_label_2
_geom_angle_atom_site_label_3
_geom_angle
N9 C1 C12 173.7(11)
C5 C2 H2A 109.5
C5 C2 H2B 109.5
H2A C2 H2B 109.5
C5 C2 H2C 109.5
H2A C2 H2C 109.5
H2B C2 H2C 109.5
N8 C5 C2 178.2(14)
N85 C6 Se11 177.1(8)
N85 C6A Se12 173.3(14)
C11 C7 H7A 109.5
C11 C7 H7B 109.5
H7A C7 H7B 109.5
C11 C7 H7C 109.5
H7A C7 H7C 109.5
H7B C7 H7C 109.5
N19 C8 C75 121.2(5)
N19 C8 H8 119.4
C75 C8 H8 119.4
N32 C9 Se4 178.1(5)
N12 C10 C28 120.8(5)
N12 C10 C86 118.2(5)
C28 C10 C86 120.9(5)
N1 C11 C7 179.0(9)
C1 C12 H12A 109.5
C1 C12 H12B 109.5
H12A C12 H12B 109.5
C1 C12 H12C 109.5
H12A C12 H12C 109.5
H12B C12 H12C 109.5
C21 C13 C89 116.6(5)
C21 C13 C74 120.3(5)
C89 C13 C74 123.1(5)
C54 C14 C27 116.9(5)
C54 C14 C37 119.9(5)
C27 C14 C37 123.2(5)
N5 C15 C17 175.4(17)
N26 C16 C62 123.8(5)
N26 C16 C28 115.8(5)
C62 C16 C28 120.4(5)
C15 C17 H17A 109.5
C15 C17 H17B 109.5
H17A C17 H17B 109.5
C15 C17 H17C 109.5
H17A C17 H17C 109.5
H17B C17 H17C 109.5
N77 C18 C64 121.8(5)
N77 C18 H18 119.1
C64 C18 H18 119.1
N71 C21 C13 124.1(5)
N71 C21 C33 115.7(5)
C13 C21 C33 120.2(5)
N24 C22 C42 121.2(5)
N24 C22 C40 118.5(5)
C42 C22 C40 120.4(5)
N23 C25 C59 123.1(5)
N23 C25 C68 116.5(5)
C59 C25 C68 120.4(5)
C72 C27 C14 119.1(5)
C72 C27 H27 120.4
C14 C27 H27 120.4
N48 C28 C10 122.2(5)
N48 C28 C16 118.2(5)
C10 C28 C16 119.6(5)
N50 C29 Se3 177.0(5)
N19 C33 C61 122.1(5)
N19 C33 C21 118.1(5)
C61 C33 C21 119.8(5)
N43 C34 Se8 179.6(6)
N24 C36 C51 121.1(5)
N24 C36 H36 119.4
C51 C36 H36 119.4
C40 C37 C70 117.2(5)
C40 C37 C14 118.5(5)
C70 C37 C14 124.3(5)
N35 C38 Se10 175.7(5)
C58 C39 C76 118.4(5)
C58 C39 H39 120.8
C76 C39 H39 120.8
N17 C40 C37 122.8(5)
N17 C40 C22 116.2(5)
C37 C40 C22 121.0(5)
C86 C41 C84 116.7(5)
C86 C41 C62 119.6(5)
C84 C41 C62 123.7(5)
N3 C42 C22 121.5(5)
N3 C42 C54 118.5(4)
C22 C42 C54 120.0(5)
C88 C44 C60 119.2(5)
C88 C44 H44 120.4
C60 C44 H44 120.4
N12 C47 C52 121.2(5)
N12 C47 H47 119.4
C52 C47 H47 119.4
N17 C49 C91 122.4(5)
N17 C49 H49 118.8
C91 C49 H49 118.8
N3 C51 C36 121.8(5)
N3 C51 H51 119.1
C36 C51 H51 119.1
N48 C52 C47 122.0(5)
N48 C52 H52 119.0
C47 C52 H52 119.0
C78 C53 C62 118.9(5)
C78 C53 H53 120.6
C62 C53 H53 120.6
N30 C54 C14 123.7(5)
N30 C54 C42 116.1(5)
C14 C54 C42 120.2(5)
N7 C55 C79 121.9(5)
N7 C55 H55 119.0
C79 C55 H55 119.0
N6 C56 Se7A 159.2(6)
N6 C56 Se7 176.9(6)
Se7A C56 Se7 23.15(15)
N71 C57 C65 122.9(5)
N71 C57 H57 118.6
C65 C57 H57 118.6
C39 C58 C69 120.1(5)
C39 C58 H58 120.0
C69 C58 H58 120.0
C25 C59 C60 117.4(5)
C25 C59 C69 119.6(5)
C60 C59 C69 123.0(5)
C44 C60 C59 119.3(5)
C44 C60 H60 120.4
C59 C60 H60 120.4
N2 C61 C33 121.4(5)
N2 C61 C63 117.9(5)
C33 C61 C63 120.7(5)
C16 C62 C53 116.9(5)
C16 C62 C41 119.5(5)
C53 C62 C41 123.5(5)
N7 C63 C74 123.5(5)
N7 C63 C61 116.6(5)
C74 C63 C61 119.9(5)
N4 C64 C18 121.8(5)
N4 C64 H64 119.1
C18 C64 H64 119.1
C89 C65 C57 119.7(5)
C89 C65 H65 120.2
C57 C65 H65 120.2
N26 C66 C78 122.5(5)
N26 C66 H66 118.8
C78 C66 H66 118.8
N30 C67 C72 122.9(5)
N30 C67 H67 118.5
C72 C67 H67 118.5
N4 C68 C83 121.9(5)
N4 C68 C25 118.4(5)
C83 C68 C25 119.8(5)
C82 C69 C58 116.6(5)
C82 C69 C59 119.7(5)
C58 C69 C59 123.7(5)
C91 C70 C37 119.1(5)
C91 C70 H70 120.4
C37 C70 H70 120.4
C27 C72 C67 119.7(5)
C27 C72 H72 120.2
C67 C72 H72 120.2
N45 C73 Se1 176.0(5)
C95 C74 C63 116.1(5)
C95 C74 C13 124.9(5)
C63 C74 C13 119.0(5)
N2 C75 C8 121.8(5)
N2 C75 H75 119.1
C8 C75 H75 119.1
N11 C76 C39 123.5(5)
N11 C76 H76 118.3
C39 C76 H76 118.3
C53 C78 C66 120.4(5)
C53 C78 H78 119.8
C66 C78 H78 119.8
C95 C79 C55 119.9(5)
C95 C79 H79 120.1
C55 C79 H79 120.1
N20 C80 C100 122.3(5)
N20 C80 H80 118.8
C100 C80 H80 118.8
N11 C82 C69 123.8(5)
N11 C82 C83 116.1(5)
C69 C82 C83 120.0(5)
N77 C83 C68 121.0(5)
N77 C83 C82 118.6(5)
C68 C83 C82 120.4(5)
C100 C84 C41 119.5(5)
C100 C84 H84 120.2
C41 C84 H84 120.2
N20 C86 C41 123.2(5)
N20 C86 C10 117.0(5)
C41 C86 C10 119.8(5)
N23 C88 C44 122.6(6)
N23 C88 H88 118.7
C44 C88 H88 118.7
C65 C89 C13 119.4(6)
C65 C89 H89 120.3
C13 C89 H89 120.3
C70 C91 C49 120.1(5)
C70 C91 H91 120.0
C49 C91 H91 120.0
C79 C95 C74 120.0(5)
C79 C95 H95 120.0
C74 C95 H95 120.0
C84 C100 C80 120.0(5)
C84 C100 H100 120.0
C80 C100 H100 120.0
C75 N2 C61 116.9(5)
C75 N2 Co4 129.4(4)
C61 N2 Co4 113.0(3)
C51 N3 C42 117.1(4)
C51 N3 Co3 129.2(4)
C42 N3 Co3 113.1(3)
C64 N4 C68 116.8(5)
C64 N4 Co2 130.2(4)
C68 N4 Co2 113.0(3)
C56 N6 Co2 173.3(5)
C55 N7 C63 118.6(5)
C55 N7 Co4 125.8(4)
C63 N7 Co4 115.3(3)
C76 N11 C82 117.6(5)
C76 N11 Co3 127.4(4)
C82 N11 Co3 115.0(3)
C47 N12 C10 117.1(5)
C47 N12 Co2 130.5(4)
C10 N12 Co2 112.4(3)
C49 N17 C40 118.4(5)
C49 N17 Co4 126.9(4)
C40 N17 Co4 114.7(3)
C8 N19 C33 116.5(5)
C8 N19 Co1 129.7(4)
C33 N19 Co1 113.8(3)
C80 N20 C86 118.2(5)
C80 N20 Co2 126.7(4)
C86 N20 Co2 115.0(3)
C88 N23 C25 118.5(5)
C88 N23 Co2 126.5(4)
C25 N23 Co2 114.9(3)
C36 N24 C22 117.3(4)
C36 N24 Co4 129.5(4)
C22 N24 Co4 113.1(3)
C66 N26 C16 117.4(5)
C66 N26 Co1 126.2(4)
C16 N26 Co1 116.2(4)
C67 N30 C54 117.7(5)
C67 N30 Co3 127.7(4)
C54 N30 Co3 114.5(3)
C9 N32 Co1 164.0(5)
C38 N35 Co2 162.8(5)
C34 N43 Co4 165.1(5)
C73 N45 Co3 132.9(4)
C52 N48 C28 116.8(5)
C52 N48 Co1 129.8(4)
C28 N48 Co1 113.4(3)
C29 N50 Co4 131.6(4)
C57 N71 C21 117.2(5)
C57 N71 Co1 127.7(4)
C21 N71 Co1 115.0(3)
C18 N77 C83 116.7(5)
C18 N77 Co3 130.4(4)
C83 N77 Co3 112.8(4)
C6 N85 C6A 42.0(9)
C6 N85 Co3 168.3(7)
C6A N85 Co3 149.8(10)
O1 Co1 N32 98.07(18)
O1 Co1 N26 89.15(18)
N32 Co1 N26 94.44(19)
O1 Co1 N71 90.86(17)
N32 Co1 N71 92.96(18)
N26 Co1 N71 172.52(17)
O1 Co1 N19 166.41(18)
N32 Co1 N19 89.18(18)
N26 Co1 N19 101.80(17)
N71 Co1 N19 77.23(17)
O1 Co1 N48 90.54(17)
N32 Co1 N48 167.41(18)
N26 Co1 N48 76.43(17)
N71 Co1 N48 96.09(17)
N19 Co1 N48 84.32(17)
N35 Co2 N6 93.7(2)
N35 Co2 N20 92.77(18)
N6 Co2 N20 91.82(18)
N35 Co2 N23 94.27(18)
N6 Co2 N23 93.74(18)
N20 Co2 N23 170.73(18)
N35 Co2 N4 92.80(18)
N6 Co2 N4 169.24(18)
N20 Co2 N4 96.44(17)
N23 Co2 N4 77.21(17)
N35 Co2 N12 169.82(18)
N6 Co2 N12 88.59(19)
N20 Co2 N12 77.22(17)
N23 Co2 N12 95.49(17)
N4 Co2 N12 86.54(17)
N85 Co3 N11 94.46(19)
N85 Co3 N45 98.3(2)
N11 Co3 N45 93.01(18)
N85 Co3 N30 93.31(18)
N11 Co3 N30 169.72(17)
N45 Co3 N30 92.52(18)
N85 Co3 N3 170.76(19)
N11 Co3 N3 94.66(17)
N45 Co3 N3 82.66(17)
N30 Co3 N3 77.45(16)
N85 Co3 N77 94.4(2)
N11 Co3 N77 77.43(17)
N45 Co3 N77 164.68(18)
N30 Co3 N77 95.28(17)
N3 Co3 N77 86.19(17)
N43 Co4 N50 105.7(2)
N43 Co4 N17 91.64(18)
N50 Co4 N17 92.28(18)
N43 Co4 N7 92.93(19)
N50 Co4 N7 90.06(17)
N17 Co4 N7 174.11(18)
N43 Co4 N24 89.86(18)
N50 Co4 N24 161.63(19)
N17 Co4 N24 77.31(17)
N7 Co4 N24 98.97(16)
N43 Co4 N2 166.48(18)
N50 Co4 N2 83.47(18)
N17 Co4 N2 97.97(16)
N7 Co4 N2 76.92(17)
N24 Co4 N2 83.05(16)
O9A Cl1 O10A 131.7(14)
O9A Cl1 O6 89.5(10)
O10A Cl1 O6 130.1(11)
O9A Cl1 O10 157.8(11)
O10A Cl1 O10 26.7(10)
O6 Cl1 O10 111.2(6)
O9A Cl1 O7 42.2(12)
O10A Cl1 O7 92.5(12)
O6 Cl1 O7 110.8(6)
O10 Cl1 O7 118.8(6)
O9A Cl1 O9 76.6(13)
O10A Cl1 O9 110.0(13)
O6 Cl1 O9 105.6(5)
O10 Cl1 O9 104.2(5)
O7 Cl1 O9 105.1(5)
O9A Cl1 O7A 108.6(12)
O10A Cl1 O7A 106.4(11)
O6 Cl1 O7A 23.8(9)
O10 Cl1 O7A 89.8(9)
O7 Cl1 O7A 115.8(11)
O9 Cl1 O7A 122.9(11)

loop_
_geom_bond_atom_site_label_1
_geom_bond_atom_site_label_2
_geom_bond_distance
_geom_bond_site_symmetry_2
C1 N9 1.103(10) .
C1 C12 1.500(13) .
C2 C5 1.382(14) .
C2 H2A 0.9800 .
C2 H2B 0.9800 .
C2 H2C 0.9800 .
C5 N8 1.160(14) .
C6 N85 1.169(10) .
C6 Se11 1.788(9) .
C6A N85 1.235(17) .
C6A Se12 1.852(16) .
C7 C11 1.481(12) .
C7 H7A 0.9800 .
C7 H7B 0.9800 .
C7 H7C 0.9800 .
C8 N19 1.330(7) .
C8 C75 1.416(8) .
C8 H8 0.9500 .
C9 N32 1.174(7) .
C9 Se4 1.788(6) .
C10 N12 1.358(7) .
C10 C28 1.384(7) .
C10 C86 1.440(7) .
C11 N1 1.156(10) .
C12 H12A 0.9800 .
C12 H12B 0.9800 .
C12 H12C 0.9800 .
C13 C21 1.401(8) .
C13 C89 1.414(8) .
C13 C74 1.451(8) .
C14 C54 1.406(7) .
C14 C27 1.412(8) .
C14 C37 1.469(7) .
C15 N5 1.183(15) .
C15 C17 1.434(19) .
C16 N26 1.355(7) .
C16 C62 1.397(8) .
C16 C28 1.452(7) .
C17 H17A 0.9800 .
C17 H17B 0.9800 .
C17 H17C 0.9800 .
C18 N77 1.325(7) .
C18 C64 1.402(8) .
C18 H18 0.9500 .
C21 N71 1.365(7) .
C21 C33 1.455(7) .
C22 N24 1.355(7) .
C22 C42 1.388(7) .
C22 C40 1.440(7) .
C25 N23 1.354(7) .
C25 C59 1.394(8) .
C25 C68 1.453(7) .
C27 C72 1.375(8) .
C27 H27 0.9500 .
C28 N48 1.351(7) .
C29 N50 1.165(7) .
C29 Se3 1.795(6) .
C33 N19 1.357(7) .
C33 C61 1.377(7) .
C34 N43 1.160(7) .
C34 Se8 1.783(6) .
C36 N24 1.331(7) .
C36 C51 1.414(8) .
C36 H36 0.9500 .
C37 C40 1.408(7) .
C37 C70 1.409(7) .
C38 N35 1.155(7) .
C38 Se10 1.792(6) .
C39 C58 1.385(9) .
C39 C76 1.396(8) .
C39 H39 0.9500 .
C40 N17 1.359(7) .
C41 C86 1.407(8) .
C41 C84 1.412(8) .
C41 C62 1.458(7) .
C42 N3 1.356(7) .
C42 C54 1.449(7) .
C44 C88 1.384(8) .
C44 C60 1.390(9) .
C44 H44 0.9500 .
C47 N12 1.334(7) .
C47 C52 1.408(7) .
C47 H47 0.9500 .
C49 N17 1.333(7) .
C49 C91 1.386(8) .
C49 H49 0.9500 .
C51 N3 1.321(7) .
C51 H51 0.9500 .
C52 N48 1.320(7) .
C52 H52 0.9500 .
C53 C78 1.371(8) .
C53 C62 1.413(8) .
C53 H53 0.9500 .
C54 N30 1.360(6) .
C55 N7 1.326(7) .
C55 C79 1.395(8) .
C55 H55 0.9500 .
C56 N6 1.149(8) .
C56 Se7A 1.680(7) .
C56 Se7 1.832(6) .
C57 N71 1.331(7) .
C57 C65 1.402(9) .
C57 H57 0.9500 .
C58 C69 1.414(8) .
C58 H58 0.9500 .
C59 C60 1.402(8) .
C59 C69 1.460(8) .
C60 H60 0.9500 .
C61 N2 1.355(7) .
C61 C63 1.455(7) .
C63 N7 1.355(7) .
C63 C74 1.415(7) .
C64 N4 1.328(7) .
C64 H64 0.9500 .
C65 C89 1.371(9) .
C65 H65 0.9500 .
C66 N26 1.343(7) .
C66 C78 1.380(9) .
C66 H66 0.9500 .
C67 N30 1.327(7) .
C67 C72 1.399(8) .
C67 H67 0.9500 .
C68 N4 1.344(7) .
C68 C83 1.387(8) .
C69 C82 1.399(7) .
C70 C91 1.373(8) .
C70 H70 0.9500 .
C72 H72 0.9500 .
C73 N45 1.182(7) .
C73 Se1 1.782(6) .
C74 C95 1.401(8) .
C75 N2 1.322(7) .
C75 H75 0.9500 .
C76 N11 1.335(7) .
C76 H76 0.9500 .
C78 H78 0.9500 .
C79 C95 1.376(9) .
C79 H79 0.9500 .
C80 N20 1.333(7) .
C80 C100 1.391(8) .
C80 H80 0.9500 .
C82 N11 1.362(7) .
C82 C83 1.449(7) .
C83 N77 1.361(7) .
C84 C100 1.363(8) .
C84 H84 0.9500 .
C86 N20 1.354(7) .
C88 N23 1.332(7) .
C88 H88 0.9500 .
C89 H89 0.9500 .
C91 H91 0.9500 .
C95 H95 0.9500 .
C100 H100 0.9500 .
N2 Co4 2.190(4) .
N3 Co3 2.157(4) .
N4 Co2 2.179(5) .
N6 Co2 2.088(5) .
N7 Co4 2.145(5) .
N11 Co3 2.145(5) .
N12 Co2 2.189(5) .
N17 Co4 2.142(5) .
N19 Co1 2.156(5) .
N20 Co2 2.134(5) .
N23 Co2 2.140(5) .
N24 Co4 2.158(4) .
N26 Co1 2.142(5) .
N30 Co3 2.149(4) .
N32 Co1 2.059(5) .
N35 Co2 2.048(5) .
N43 Co4 2.040(5) .
N45 Co3 2.145(5) .
N48 Co1 2.189(4) .
N50 Co4 2.087(5) .
N71 Co1 2.150(5) .
N77 Co3 2.173(5) .
N85 Co3 2.034(5) .
O4 Se12 2.243(8) 1_455
O1 Co1 2.049(4) .
O9 Cl1 1.492(7) .
O10 Cl1 1.405(10) .
O6 Cl1 1.404(9) .
O7 Cl1 1.445(9) .
O9A Cl1 1.37(2) .
O10A Cl1 1.39(3) .
O7A Cl1 1.71(2) .

loop_
_geom_torsion_atom_site_label_1
_geom_torsion_atom_site_label_2
_geom_torsion_atom_site_label_3
_geom_torsion_atom_site_label_4
_geom_torsion
_geom_torsion_site_symmetry_4
C89 C13 C21 N71 -0.5(8) .
C74 C13 C21 N71 179.3(5) .
C89 C13 C21 C33 -179.6(5) .
C74 C13 C21 C33 0.2(8) .
C54 C14 C27 C72 0.1(8) .
C37 C14 C27 C72 -179.9(5) .
N12 C10 C28 N48 1.5(8) .
C86 C10 C28 N48 -179.2(5) .
N12 C10 C28 C16 -177.4(5) .
C86 C10 C28 C16 1.9(8) .
N26 C16 C28 N48 1.1(7) .
C62 C16 C28 N48 -177.8(5) .
N26 C16 C28 C10 -179.9(5) .
C62 C16 C28 C10 1.2(8) .
N71 C21 C33 N19 3.3(7) .
C13 C21 C33 N19 -177.5(5) .
N71 C21 C33 C61 -176.7(5) .
C13 C21 C33 C61 2.5(7) .
C54 C14 C37 C40 -0.6(8) .
C27 C14 C37 C40 179.4(5) .
C54 C14 C37 C70 178.5(5) .
C27 C14 C37 C70 -1.5(8) .
C70 C37 C40 N17 0.7(8) .
C14 C37 C40 N17 179.9(5) .
C70 C37 C40 C22 -177.7(5) .
C14 C37 C40 C22 1.4(8) .
N24 C22 C40 N17 -1.3(7) .
C42 C22 C40 N17 180.0(5) .
N24 C22 C40 C37 177.2(5) .
C42 C22 C40 C37 -1.5(8) .
N24 C22 C42 N3 1.7(8) .
C40 C22 C42 N3 -179.7(5) .
N24 C22 C42 C54 -178.0(5) .
C40 C22 C42 C54 0.6(8) .
N24 C36 C51 N3 0.6(9) .
N12 C47 C52 N48 1.0(9) .
C27 C14 C54 N30 1.0(8) .
C37 C14 C54 N30 -179.0(5) .
C27 C14 C54 C42 179.8(5) .
C37 C14 C54 C42 -0.2(8) .
N3 C42 C54 N30 -0.6(7) .
C22 C42 C54 N30 179.1(5) .
N3 C42 C54 C14 -179.5(5) .
C22 C42 C54 C14 0.2(8) .
C76 C39 C58 C69 0.1(9) .
N23 C25 C59 C60 0.5(8) .
C68 C25 C59 C60 -178.7(5) .
N23 C25 C59 C69 -179.2(5) .
C68 C25 C59 C69 1.6(8) .
C88 C44 C60 C59 0.3(9) .
C25 C59 C60 C44 -0.4(8) .
C69 C59 C60 C44 179.3(5) .
N19 C33 C61 N2 -1.7(8) .
C21 C33 C61 N2 178.2(5) .
N19 C33 C61 C63 177.6(5) .
C21 C33 C61 C63 -2.5(7) .
N26 C16 C62 C53 -5.5(8) .
C28 C16 C62 C53 173.3(5) .
N26 C16 C62 C41 177.4(5) .
C28 C16 C62 C41 -3.8(8) .
C78 C53 C62 C16 2.7(8) .
C78 C53 C62 C41 179.7(6) .
C86 C41 C62 C16 3.4(8) .
C84 C41 C62 C16 -177.0(5) .
C86 C41 C62 C53 -173.5(5) .
C84 C41 C62 C53 6.1(9) .
N2 C61 C63 N7 1.1(7) .
C33 C61 C63 N7 -178.3(5) .
N2 C61 C63 C74 179.1(5) .
C33 C61 C63 C74 -0.3(8) .
N77 C18 C64 N4 -0.7(9) .
N71 C57 C65 C89 -0.3(9) .
N23 C25 C68 N4 -0.3(7) .
C59 C25 C68 N4 179.0(5) .
N23 C25 C68 C83 179.2(4) .
C59 C25 C68 C83 -1.5(7) .
C39 C58 C69 C82 1.2(8) .
C39 C58 C69 C59 -177.7(6) .
C25 C59 C69 C82 0.0(8) .
C60 C59 C69 C82 -179.6(5) .
C25 C59 C69 C58 178.9(5) .
C60 C59 C69 C58 -0.8(9) .
C40 C37 C70 C91 1.2(8) .
C14 C37 C70 C91 -177.8(5) .
C14 C27 C72 C67 -1.2(8) .
N30 C67 C72 C27 1.3(9) .
N7 C63 C74 C95 1.2(8) .
C61 C63 C74 C95 -176.6(5) .
N7 C63 C74 C13 -179.2(5) .
C61 C63 C74 C13 2.9(8) .
C21 C13 C74 C95 176.6(5) .
C89 C13 C74 C95 -3.6(9) .
C21 C13 C74 C63 -2.9(8) .
C89 C13 C74 C63 176.9(5) .
N19 C8 C75 N2 -1.6(8) .
C58 C39 C76 N11 -1.8(9) .
C62 C53 C78 C66 1.4(9) .
N26 C66 C78 C53 -3.3(10) .
N7 C55 C79 C95 0.3(9) .
C58 C69 C82 N11 -1.0(8) .
C59 C69 C82 N11 177.9(5) .
C58 C69 C82 C83 179.3(5) .
C59 C69 C82 C83 -1.7(8) .
N4 C68 C83 N77 -0.5(8) .
C25 C68 C83 N77 -180.0(4) .
N4 C68 C83 C82 179.2(4) .
C25 C68 C83 C82 -0.2(7) .
N11 C82 C83 N77 2.0(7) .
C69 C82 C83 N77 -178.4(5) .
N11 C82 C83 C68 -177.8(5) .
C69 C82 C83 C68 1.8(7) .
C86 C41 C84 C100 0.7(9) .
C62 C41 C84 C100 -178.9(6) .
C84 C41 C86 N20 -1.0(8) .
C62 C41 C86 N20 178.6(5) .
C84 C41 C86 C10 180.0(5) .
C62 C41 C86 C10 -0.4(8) .
N12 C10 C86 N20 -2.0(8) .
C28 C10 C86 N20 178.7(5) .
N12 C10 C86 C41 177.1(5) .
C28 C10 C86 C41 -2.2(8) .
C60 C44 C88 N23 -0.3(9) .
C57 C65 C89 C13 -1.6(9) .
C21 C13 C89 C65 1.9(8) .
C74 C13 C89 C65 -177.9(5) .
C37 C70 C91 C49 -2.1(8) .
N17 C49 C91 C70 1.0(8) .
C55 C79 C95 C74 -0.6(9) .
C63 C74 C95 C79 -0.2(8) .
C13 C74 C95 C79 -179.7(6) .
C41 C84 C100 C80 -0.6(9) .
N20 C80 C100 C84 0.9(10) .
C8 C75 N2 C61 -1.8(8) .
C8 C75 N2 Co4 -171.6(4) .
C33 C61 N2 C75 3.4(7) .
C63 C61 N2 C75 -175.9(5) .
C33 C61 N2 Co4 174.8(4) .
C63 C61 N2 Co4 -4.5(6) .
C36 C51 N3 C42 1.6(8) .
C36 C51 N3 Co3 171.7(4) .
C22 C42 N3 C51 -2.7(7) .
C54 C42 N3 C51 177.0(5) .
C22 C42 N3 Co3 -174.4(4) .
C54 C42 N3 Co3 5.4(6) .
C18 C64 N4 C68 0.3(8) .
C18 C64 N4 Co2 179.5(4) .
C83 C68 N4 C64 0.3(7) .
C25 C68 N4 C64 179.8(5) .
C83 C68 N4 Co2 -179.0(4) .
C25 C68 N4 Co2 0.5(6) .
Se7A C56 N6 Co2 139(4) .
Se7 C56 N6 Co2 3(15) .
C79 C55 N7 C63 0.8(8) .
C79 C55 N7 Co4 173.3(4) .
C74 C63 N7 C55 -1.6(8) .
C61 C63 N7 C55 176.4(5) .
C74 C63 N7 Co4 -174.9(4) .
C61 C63 N7 Co4 3.0(6) .
C39 C76 N11 C82 2.0(8) .
C39 C76 N11 Co3 -178.5(4) .
C69 C82 N11 C76 -0.6(8) .
C83 C82 N11 C76 179.1(5) .
C69 C82 N11 Co3 179.9(4) .
C83 C82 N11 Co3 -0.4(6) .
C52 C47 N12 C10 -0.5(8) .
C52 C47 N12 Co2 -179.5(4) .
C28 C10 N12 C47 -0.7(8) .
C86 C10 N12 C47 180.0(5) .
C28 C10 N12 Co2 178.6(4) .
C86 C10 N12 Co2 -0.8(6) .
C91 C49 N17 C40 1.0(8) .
C91 C49 N17 Co4 179.6(4) .
C37 C40 N17 C49 -1.9(8) .
C22 C40 N17 C49 176.7(5) .
C37 C40 N17 Co4 179.4(4) .
C22 C40 N17 Co4 -2.1(6) .
C75 C8 N19 C33 3.2(7) .
C75 C8 N19 Co1 -178.3(4) .
C61 C33 N19 C8 -1.6(7) .
C21 C33 N19 C8 178.4(4) .
C61 C33 N19 Co1 179.6(4) .
C21 C33 N19 Co1 -0.3(6) .
C100 C80 N20 C86 -1.1(9) .
C100 C80 N20 Co2 174.9(4) .
C41 C86 N20 C80 1.2(8) .
C10 C86 N20 C80 -179.7(5) .
C41 C86 N20 Co2 -175.3(4) .
C10 C86 N20 Co2 3.8(6) .
C44 C88 N23 C25 0.4(8) .
C44 C88 N23 Co2 179.1(4) .
C59 C25 N23 C88 -0.5(8) .
C68 C25 N23 C88 178.7(5) .
C59 C25 N23 Co2 -179.3(4) .
C68 C25 N23 Co2 -0.1(6) .
C51 C36 N24 C22 -1.6(8) .
C51 C36 N24 Co4 175.9(4) .
C42 C22 N24 C36 0.6(8) .
C40 C22 N24 C36 -178.1(5) .
C42 C22 N24 Co4 -177.3(4) .
C40 C22 N24 Co4 4.0(6) .
C78 C66 N26 C16 0.7(8) .
C78 C66 N26 Co1 -173.6(4) .
C62 C16 N26 C66 3.8(8) .
C28 C16 N26 C66 -175.0(5) .
C62 C16 N26 Co1 178.7(4) .
C28 C16 N26 Co1 -0.1(6) .
C72 C67 N30 C54 -0.2(8) .
C72 C67 N30 Co3 -174.7(4) .
C14 C54 N30 C67 -1.0(8) .
C42 C54 N30 C67 -179.8(5) .
C14 C54 N30 Co3 174.3(4) .
C42 C54 N30 Co3 -4.5(6) .
Se4 C9 N32 Co1 -104(15) .
Se10 C38 N35 Co2 -12(8) .
Se8 C34 N43 Co4 -127(100) .
Se1 C73 N45 Co3 -14(8) .
C47 C52 N48 C28 -0.2(8) .
C47 C52 N48 Co1 179.2(4) .
C10 C28 N48 C52 -1.0(8) .
C16 C28 N48 C52 177.9(5) .
C10 C28 N48 Co1 179.6(4) .
C16 C28 N48 Co1 -1.5(6) .
Se3 C29 N50 Co4 1(11) .
C65 C57 N71 C21 1.7(8) .
C65 C57 N71 Co1 -175.5(4) .
C13 C21 N71 C57 -1.3(8) .
C33 C21 N71 C57 177.8(5) .
C13 C21 N71 Co1 176.3(4) .
C33 C21 N71 Co1 -4.6(6) .
C64 C18 N77 C83 0.5(8) .
C64 C18 N77 Co3 -176.2(4) .
C68 C83 N77 C18 0.1(7) .
C82 C83 N77 C18 -179.7(5) .
C68 C83 N77 Co3 177.4(4) .
C82 C83 N77 Co3 -2.4(6) .
Se11 C6 N85 C6A 13(14) .
Se11 C6 N85 Co3 -169(12) .
Se12 C6A N85 C6 -33(11) .
Se12 C6A N85 Co3 148(11) .
C9 N32 Co1 O1 171.6(17) .
C9 N32 Co1 N26 -98.6(17) .
C9 N32 Co1 N71 80.3(17) .
C9 N32 Co1 N19 3.1(17) .
C9 N32 Co1 N48 -56(2) .
C66 N26 Co1 O1 83.1(5) .
C16 N26 Co1 O1 -91.3(4) .
C66 N26 Co1 N32 -14.9(5) .
C16 N26 Co1 N32 170.7(4) .
C66 N26 Co1 N71 173.3(12) .
C16 N26 Co1 N71 -1.1(15) .
C66 N26 Co1 N19 -105.0(5) .
C16 N26 Co1 N19 80.6(4) .
C66 N26 Co1 N48 173.9(5) .
C16 N26 Co1 N48 -0.5(4) .
C57 N71 Co1 O1 -6.0(5) .
C21 N71 Co1 O1 176.7(4) .
C57 N71 Co1 N32 92.2(5) .
C21 N71 Co1 N32 -85.1(4) .
C57 N71 Co1 N26 -96.0(14) .
C21 N71 Co1 N26 86.7(14) .
C57 N71 Co1 N19 -179.3(5) .
C21 N71 Co1 N19 3.4(3) .
C57 N71 Co1 N48 -96.6(5) .
C21 N71 Co1 N48 86.1(4) .
C8 N19 Co1 O1 150.6(6) .
C33 N19 Co1 O1 -30.9(9) .
C8 N19 Co1 N32 -86.9(5) .
C33 N19 Co1 N32 91.7(4) .
C8 N19 Co1 N26 7.5(5) .
C33 N19 Co1 N26 -174.0(3) .
C8 N19 Co1 N71 179.9(5) .
C33 N19 Co1 N71 -1.6(3) .
C8 N19 Co1 N48 82.3(5) .
C33 N19 Co1 N48 -99.1(4) .
C52 N48 Co1 O1 -89.3(5) .
C28 N48 Co1 O1 90.1(4) .
C52 N48 Co1 N32 137.3(8) .
C28 N48 Co1 N32 -43.3(10) .
C52 N48 Co1 N26 -178.3(5) .
C28 N48 Co1 N26 1.1(4) .
C52 N48 Co1 N71 1.6(5) .
C28 N48 Co1 N71 -179.0(4) .
C52 N48 Co1 N19 78.1(5) .
C28 N48 Co1 N19 -102.5(4) .
C38 N35 Co2 N6 -27.0(16) .
C38 N35 Co2 N20 -119.0(16) .
C38 N35 Co2 N23 67.1(16) .
C38 N35 Co2 N4 144.4(16) .
C38 N35 Co2 N12 -129.5(15) .
C56 N6 Co2 N35 -132(4) .
C56 N6 Co2 N20 -39(4) .
C56 N6 Co2 N23 134(4) .
C56 N6 Co2 N4 101(4) .
C56 N6 Co2 N12 38(4) .
C80 N20 Co2 N35 2.6(5) .
C86 N20 Co2 N35 178.8(4) .
C80 N20 Co2 N6 -91.2(5) .
C86 N20 Co2 N6 85.0(4) .
C80 N20 Co2 N23 142.0(10) .
C86 N20 Co2 N23 -41.9(13) .
C80 N20 Co2 N4 95.7(5) .
C86 N20 Co2 N4 -88.1(4) .
C80 N20 Co2 N12 -179.3(5) .
C86 N20 Co2 N12 -3.1(4) .
C88 N23 Co2 N35 -86.6(5) .
C25 N23 Co2 N35 92.2(4) .
C88 N23 Co2 N6 7.4(5) .
C25 N23 Co2 N6 -173.9(4) .
C88 N23 Co2 N20 134.1(10) .
C25 N23 Co2 N20 -47.1(12) .
C88 N23 Co2 N4 -178.5(5) .
C25 N23 Co2 N4 0.2(3) .
C88 N23 Co2 N12 96.3(5) .
C25 N23 Co2 N12 -84.9(4) .
C64 N4 Co2 N35 86.7(5) .
C68 N4 Co2 N35 -94.1(4) .
C64 N4 Co2 N6 -146.4(9) .
C68 N4 Co2 N6 32.9(11) .
C64 N4 Co2 N20 -6.4(5) .
C68 N4 Co2 N20 172.8(3) .
C64 N4 Co2 N23 -179.6(5) .
C68 N4 Co2 N23 -0.4(3) .
C64 N4 Co2 N12 -83.2(5) .
C68 N4 Co2 N12 96.1(3) .
C47 N12 Co2 N35 -168.0(9) .
C10 N12 Co2 N35 12.9(13) .
C47 N12 Co2 N6 89.0(5) .
C10 N12 Co2 N6 -90.1(4) .
C47 N12 Co2 N20 -178.8(5) .
C10 N12 Co2 N20 2.1(4) .
C47 N12 Co2 N23 -4.6(5) .
C10 N12 Co2 N23 176.2(4) .
C47 N12 Co2 N4 -81.4(5) .
C10 N12 Co2 N4 99.5(4) .
C6 N85 Co3 N11 75(3) .
C6A N85 Co3 N11 -108.5(16) .
C6 N85 Co3 N45 169(3) .
C6A N85 Co3 N45 -14.8(16) .
C6 N85 Co3 N30 -98(3) .
C6A N85 Co3 N30 78.3(16) .
C6 N85 Co3 N3 -96(3) .
C6A N85 Co3 N3 81(2) .
C6 N85 Co3 N77 -3(3) .
C6A N85 Co3 N77 173.8(16) .
C76 N11 Co3 N85 86.4(5) .
C82 N11 Co3 N85 -94.1(4) .
C76 N11 Co3 N45 -12.2(5) .
C82 N11 Co3 N45 167.3(4) .
C76 N11 Co3 N30 -134.6(9) .
C82 N11 Co3 N30 44.9(12) .
C76 N11 Co3 N3 -95.1(5) .
C82 N11 Co3 N3 84.4(4) .
C76 N11 Co3 N77 179.9(5) .
C82 N11 Co3 N77 -0.6(4) .
C73 N45 Co3 N85 168.3(6) .
C73 N45 Co3 N11 -96.8(6) .
C73 N45 Co3 N30 74.5(6) .
C73 N45 Co3 N3 -2.5(6) .
C73 N45 Co3 N77 -46.1(10) .
C67 N30 Co3 N85 -0.2(5) .
C54 N30 Co3 N85 -174.9(4) .
C67 N30 Co3 N11 -139.2(9) .
C54 N30 Co3 N11 46.0(12) .
C67 N30 Co3 N45 98.3(5) .
C54 N30 Co3 N45 -76.4(4) .
C67 N30 Co3 N3 -179.8(5) .
C54 N30 Co3 N3 5.5(4) .
C67 N30 Co3 N77 -94.9(5) .
C54 N30 Co3 N77 90.4(4) .
C51 N3 Co3 N85 -178.5(12) .
C42 N3 Co3 N85 -8.1(15) .
C51 N3 Co3 N11 10.6(5) .
C42 N3 Co3 N11 -179.0(4) .
C51 N3 Co3 N45 -81.9(5) .
C42 N3 Co3 N45 88.5(4) .
C51 N3 Co3 N30 -176.1(5) .
C42 N3 Co3 N30 -5.7(4) .
C51 N3 Co3 N77 87.6(5) .
C42 N3 Co3 N77 -102.0(4) .
C18 N77 Co3 N85 -88.0(5) .
C83 N77 Co3 N85 95.2(4) .
C18 N77 Co3 N11 178.4(5) .
C83 N77 Co3 N11 1.6(3) .
C18 N77 Co3 N45 126.1(7) .
C83 N77 Co3 N45 -50.8(8) .
C18 N77 Co3 N30 5.8(5) .
C83 N77 Co3 N30 -171.1(3) .
C18 N77 Co3 N3 82.8(5) .
C83 N77 Co3 N3 -94.1(4) .
C34 N43 Co4 N50 -171.9(18) .
C34 N43 Co4 N17 -79.0(19) .
C34 N43 Co4 N7 97.2(19) .
C34 N43 Co4 N24 -1.7(19) .
C34 N43 Co4 N2 56(2) .
C29 N50 Co4 N43 -170.5(6) .
C29 N50 Co4 N17 97.2(6) .
C29 N50 Co4 N7 -77.4(6) .
C29 N50 Co4 N24 42.5(9) .
C29 N50 Co4 N2 -0.6(6) .
C49 N17 Co4 N43 -86.0(5) .
C40 N17 Co4 N43 92.6(4) .
C49 N17 Co4 N50 19.8(5) .
C40 N17 Co4 N50 -161.6(4) .
C49 N17 Co4 N7 133.1(15) .
C40 N17 Co4 N7 -48.2(17) .
C49 N17 Co4 N24 -175.5(5) .
C40 N17 Co4 N24 3.1(4) .
C49 N17 Co4 N2 103.5(4) .
C40 N17 Co4 N2 -77.8(4) .
C55 N7 Co4 N43 12.2(5) .
C63 N7 Co4 N43 -175.0(4) .
C55 N7 Co4 N50 -93.5(4) .
C63 N7 Co4 N50 79.3(4) .
C55 N7 Co4 N17 153.0(15) .
C63 N7 Co4 N17 -34.2(18) .
C55 N7 Co4 N24 102.6(4) .
C63 N7 Co4 N24 -84.7(4) .
C55 N7 Co4 N2 -176.8(5) .
C63 N7 Co4 N2 -4.0(3) .
C36 N24 Co4 N43 86.9(5) .
C22 N24 Co4 N43 -95.5(4) .
C36 N24 Co4 N50 -124.6(6) .
C22 N24 Co4 N50 53.0(7) .
C36 N24 Co4 N17 178.6(5) .
C22 N24 Co4 N17 -3.8(4) .
C36 N24 Co4 N7 -6.0(5) .
C22 N24 Co4 N7 171.6(4) .
C36 N24 Co4 N2 -81.5(5) .
C22 N24 Co4 N2 96.1(4) .
C75 N2 Co4 N43 -143.3(7) .
C61 N2 Co4 N43 46.6(9) .
C75 N2 Co4 N50 83.0(5) .
C61 N2 Co4 N50 -87.1(4) .
C75 N2 Co4 N17 -8.4(5) .
C61 N2 Co4 N17 -178.5(3) .
C75 N2 Co4 N7 174.6(5) .
C61 N2 Co4 N7 4.5(3) .
C75 N2 Co4 N24 -84.4(5) .
C61 N2 Co4 N24 105.4(4) .
N85 C6A Se12 O4 -72(12) 1_655
